data_7237478
loop_
_publ_author_name
'Singha Mahapatra, Tufan'
'Singh, Harwinder'
'Maity, Arunava'
'Dey, Ananta'
'Pramanik, Sumit Kumar'
'Suresh, Eringathodi'
'Das, Amitava'

_publ_section_title
;
 White-light-emitting lanthanide and lanthanide-iridium doped
 supramolecular gels: modular luminescence and stimuli-responsive
 behaviour
;
_journal_issue 36
_journal_name_full 'Journal of Materials Chemistry C'
_journal_page_first 9756
_journal_paper_doi 10.1039/C8TC03487G
_journal_volume 6
_journal_year 2018
_chemical_formula_sum 'C21 H14 F N3'
_chemical_formula_weight 327.35
_chemical_name_systematic '4?-p-fluorophenyl-2,2?:6?,2??-terpyridine '
_space_group_crystal_system monoclinic
_space_group_IT_number 14
_space_group_name_Hall '-P 2ybc'
_space_group_name_H-M_alt 'P 1 21/c 1'
_atom_sites_solution_hydrogens difmap
_audit_creation_method SHELXL-2017/1
_audit_update_record
;
2018-04-17 deposited with the CCDC.
2018-08-17 downloaded from the CCDC.
;
_cell_angle_alpha 90
_cell_angle_beta 92.713(4)
_cell_angle_gamma 90
_cell_formula_units_Z 4
_cell_length_a 3.8357(9)
_cell_length_b 21.751(5)
_cell_length_c 18.396(5)
_cell_measurement_reflns_used 2489
_cell_measurement_temperature 150(2)
_cell_measurement_theta_max 27.52
_cell_measurement_theta_min 2.22
_cell_volume 1533.1(7)
_computing_cell_refinement 'BRUKER SMART'
_computing_data_collection 'BRUKER SMART'
_computing_data_reduction 'BRUKER SAINT'
_computing_structure_refinement 'SHELXL-2017/1 (Sheldrick, 2017)'
_computing_structure_solution 'Bruker SHELXTL'
_diffrn_ambient_temperature 150(2)
_diffrn_measured_fraction_theta_full 0.993
_diffrn_measured_fraction_theta_max 0.994
_diffrn_measurement_device_type 'BRUKER SMART APEX CCD DIFFARCTOMETER'
_diffrn_measurement_method 'OMEGA-PHI SCAN'
_diffrn_radiation_type MoK\a
_diffrn_radiation_wavelength 0.71073
_diffrn_reflns_av_R_equivalents 0.0433
_diffrn_reflns_av_unetI/netI 0.0505
_diffrn_reflns_Laue_measured_fraction_full 0.993
_diffrn_reflns_Laue_measured_fraction_max 0.994
_diffrn_reflns_limit_h_max 4
_diffrn_reflns_limit_h_min -4
_diffrn_reflns_limit_k_max 26
_diffrn_reflns_limit_k_min -20
_diffrn_reflns_limit_l_max 22
_diffrn_reflns_limit_l_min -20
_diffrn_reflns_number 7902
_diffrn_reflns_point_group_measured_fraction_full 0.993
_diffrn_reflns_point_group_measured_fraction_max 0.994
_diffrn_reflns_theta_full 25.242
_diffrn_reflns_theta_max 25.998
_diffrn_reflns_theta_min 1.451
_exptl_absorpt_coefficient_mu 0.094
_exptl_absorpt_correction_T_max 0.994
_exptl_absorpt_correction_T_min 0.955
_exptl_absorpt_correction_type multi-scan
_exptl_absorpt_process_details 'BRUKER SADABS'
_exptl_crystal_colour colourless
_exptl_crystal_density_diffrn 1.418
_exptl_crystal_description plates
_exptl_crystal_F_000 680
_exptl_crystal_size_max 0.490
_exptl_crystal_size_mid 0.080
_exptl_crystal_size_min 0.060
_refine_diff_density_max 0.306
_refine_diff_density_min -0.216
_refine_diff_density_rms 0.060
_refine_ls_extinction_method none
_refine_ls_goodness_of_fit_ref 1.200
_refine_ls_hydrogen_treatment refall
_refine_ls_matrix_type full
_refine_ls_number_parameters 282
_refine_ls_number_reflns 3001
_refine_ls_number_restraints 0
_refine_ls_restrained_S_all 1.200
_refine_ls_R_factor_all 0.0972
_refine_ls_R_factor_gt 0.0775
_refine_ls_shift/su_max 0.000
_refine_ls_shift/su_mean 0.000
_refine_ls_structure_factor_coef Fsqd
_refine_ls_weighting_details 'w=1/[\s^2^(Fo^2^)+(0.0432P)^2^+1.4395P] where P=(Fo^2^+2Fc^2^)/3'
_refine_ls_weighting_scheme calc
_refine_ls_wR_factor_gt 0.1470
_refine_ls_wR_factor_ref 0.1546
_reflns_Friedel_coverage 0.000
_reflns_number_gt 2519
_reflns_number_total 3001
_reflns_threshold_expression 'I > 2\s(I)'
_cod_data_source_file c8tc03487g2.cif
_cod_data_source_block L-F
_cod_depositor_comments
;
The following automatic conversions were performed:

data item '_exptl_absorpt_correction_type' value 'MULTI-SCAN' was
changed to 'multi-scan' in accordance with the
/home/saulius/struct/COD-crude-data/automatic-downloads/DataCite-retrospective/RSC/depositions/lib/dictionaries/cif_core.dic
dictionary named 'cif_core.dic' version 2.4.2 last updated on
2011-04-26.

Automatic conversion script
Id: cif_fix_values 6909 2019-04-08 15:41:33Z antanas 
;
_cod_original_cell_volume 1533.0(6)
_cod_original_sg_symbol_H-M 'P 21/c'
_cod_database_code 7237478
_shelx_shelxl_version_number 2017/1
_shelx_space_group_comment
;
The symmetry employed for this shelxl refinement is uniquely defined
by the following loop, which should always be used as a source of
symmetry information in preference to the above space-group names.
They are only intended as comments.
;
_shelx_estimated_absorpt_t_min 0.955
_shelx_estimated_absorpt_t_max 0.994

loop_
_space_group_symop_operation_xyz
'x, y, z'
'-x, y+1/2, -z+1/2'
'-x, -y, -z'
'x, -y-1/2, z-1/2'

loop_
_atom_site_label
_atom_site_type_symbol
_atom_site_fract_x
_atom_site_fract_y
_atom_site_fract_z
_atom_site_U_iso_or_equiv
_atom_site_adp_type
_atom_site_occupancy
_atom_site_site_symmetry_order
_atom_site_calc_flag
F1 F 1.2227(5) 0.55997(8) 0.42834(9) 0.0373(5) Uani 1 1 d
N2 N 0.6746(5) 0.76394(10) 0.79472(11) 0.0221(5) Uani 1 1 d
C9 C 0.8559(7) 0.75809(13) 0.67180(14) 0.0221(6) Uani 1 1 d
C8 C 0.8684(6) 0.69468(12) 0.67427(14) 0.0212(6) Uani 1 1 d
C10 C 0.7581(7) 0.79119(12) 0.73210(14) 0.0211(6) Uani 1 1 d
C7 C 0.7845(7) 0.66611(13) 0.73897(14) 0.0213(6) Uani 1 1 d
C11 C 0.7403(7) 0.85975(12) 0.72913(14) 0.0208(6) Uani 1 1 d
C12 C 0.5975(7) 0.89364(13) 0.78439(15) 0.0238(6) Uani 1 1 d
C6 C 0.6882(6) 0.70240(12) 0.79716(14) 0.0199(6) Uani 1 1 d
C20 C 1.2067(7) 0.56727(13) 0.55565(15) 0.0243(6) Uani 1 1 d
N1 N 0.6544(6) 0.61201(10) 0.87305(12) 0.0273(6) Uani 1 1 d
C16 C 0.9632(6) 0.65814(12) 0.60926(14) 0.0200(6) Uani 1 1 d
N3 N 0.8626(6) 0.88607(10) 0.66943(12) 0.0262(6) Uani 1 1 d
C5 C 0.5920(7) 0.67242(12) 0.86680(14) 0.0211(6) Uani 1 1 d
C17 C 0.8916(7) 0.68146(13) 0.53940(14) 0.0217(6) Uani 1 1 d
C18 C 0.9759(7) 0.64860(13) 0.47805(14) 0.0239(6) Uani 1 1 d
C14 C 0.7104(8) 0.98447(14) 0.71743(16) 0.0293(7) Uani 1 1 d
C21 C 1.1220(7) 0.60072(12) 0.61620(15) 0.0218(6) Uani 1 1 d
C4 C 0.4454(7) 0.70651(14) 0.92189(14) 0.0241(6) Uani 1 1 d
C1 C 0.5747(8) 0.58470(14) 0.93543(16) 0.0312(7) Uani 1 1 d
C13 C 0.5829(8) 0.95667(13) 0.77845(15) 0.0273(7) Uani 1 1 d
C3 C 0.3680(8) 0.67729(14) 0.98570(15) 0.0282(7) Uani 1 1 d
C15 C 0.8469(8) 0.94694(13) 0.66514(15) 0.0283(7) Uani 1 1 d
C2 C 0.4342(8) 0.61526(14) 0.99295(16) 0.0291(7) Uani 1 1 d
C19 C 1.1344(7) 0.59236(12) 0.48796(14) 0.0221(6) Uani 1 1 d
H4 H 0.407(7) 0.7481(13) 0.9138(14) 0.019(7) Uiso 1 1 d
H14 H 0.713(7) 1.0291(12) 0.7103(14) 0.017(7) Uiso 1 1 d
H9 H 0.924(7) 0.7798(12) 0.6305(15) 0.019(7) Uiso 1 1 d
H7 H 0.786(7) 0.6232(13) 0.7439(14) 0.020(7) Uiso 1 1 d
H21 H 1.170(7) 0.5848(12) 0.6649(16) 0.024(7) Uiso 1 1 d
H20 H 1.323(8) 0.5264(14) 0.5584(16) 0.031(8) Uiso 1 1 d
H1 H 0.628(7) 0.5409(13) 0.9387(15) 0.024(7) Uiso 1 1 d
H17 H 0.773(7) 0.7207(13) 0.5320(15) 0.025(7) Uiso 1 1 d
H15 H 0.939(8) 0.9638(13) 0.6223(16) 0.029(8) Uiso 1 1 d
H18 H 0.917(7) 0.6644(12) 0.4316(16) 0.026(8) Uiso 1 1 d
H2 H 0.381(8) 0.5903(14) 1.0389(17) 0.039(9) Uiso 1 1 d
H12 H 0.507(7) 0.8736(12) 0.8240(16) 0.022(7) Uiso 1 1 d
H13 H 0.476(8) 0.9817(13) 0.8138(17) 0.030(8) Uiso 1 1 d
H3 H 0.268(8) 0.7021(14) 1.0242(17) 0.038(9) Uiso 1 1 d

loop_
_atom_site_aniso_label
_atom_site_aniso_U_11
_atom_site_aniso_U_22
_atom_site_aniso_U_33
_atom_site_aniso_U_23
_atom_site_aniso_U_13
_atom_site_aniso_U_12
F1 0.0505(12) 0.0358(11) 0.0263(9) -0.0075(8) 0.0097(8) 0.0008(8)
N2 0.0210(12) 0.0259(13) 0.0193(11) -0.0024(10) 0.0006(9) -0.0006(9)
C9 0.0220(14) 0.0272(15) 0.0174(13) 0.0015(12) 0.0040(10) -0.0021(11)
C8 0.0165(13) 0.0252(15) 0.0219(14) -0.0034(11) -0.0011(10) 0.0003(10)
C10 0.0186(13) 0.0244(14) 0.0200(13) -0.0002(11) -0.0002(10) -0.0014(11)
C7 0.0218(14) 0.0195(15) 0.0224(14) 0.0003(11) -0.0011(11) 0.0002(11)
C11 0.0199(13) 0.0231(14) 0.0193(13) 0.0017(11) -0.0015(10) -0.0018(11)
C12 0.0280(15) 0.0244(15) 0.0190(14) 0.0006(12) -0.0003(11) -0.0012(12)
C6 0.0166(13) 0.0233(14) 0.0197(13) -0.0002(11) -0.0002(10) -0.0014(10)
C20 0.0224(14) 0.0213(15) 0.0295(15) -0.0032(12) 0.0044(11) 0.0007(11)
N1 0.0355(14) 0.0238(13) 0.0227(12) -0.0005(10) 0.0033(10) -0.0022(10)
C16 0.0161(13) 0.0248(14) 0.0194(13) -0.0018(11) 0.0037(10) -0.0022(10)
N3 0.0309(13) 0.0258(13) 0.0220(12) 0.0000(10) 0.0026(10) -0.0018(10)
C5 0.0185(13) 0.0253(15) 0.0193(13) -0.0015(11) -0.0006(10) -0.0056(11)
C17 0.0208(14) 0.0219(14) 0.0225(14) -0.0013(11) 0.0014(11) 0.0012(11)
C18 0.0260(15) 0.0289(16) 0.0165(14) 0.0005(12) 0.0001(11) -0.0059(12)
C14 0.0383(17) 0.0227(16) 0.0264(15) 0.0026(13) -0.0042(13) -0.0023(13)
C21 0.0242(14) 0.0228(14) 0.0184(14) 0.0012(11) 0.0012(11) -0.0006(11)
C4 0.0269(15) 0.0245(16) 0.0207(14) -0.0007(12) 0.0003(11) -0.0026(12)
C1 0.0391(17) 0.0249(16) 0.0297(16) 0.0018(13) 0.0036(13) -0.0016(13)
C13 0.0333(16) 0.0264(16) 0.0221(15) -0.0042(12) -0.0009(12) 0.0031(12)
C3 0.0271(15) 0.0361(17) 0.0216(14) -0.0036(13) 0.0042(12) -0.0029(13)
C15 0.0364(17) 0.0295(16) 0.0192(14) 0.0058(12) 0.0032(12) -0.0038(13)
C2 0.0278(16) 0.0384(18) 0.0214(15) 0.0035(13) 0.0031(12) -0.0082(13)
C19 0.0222(14) 0.0257(15) 0.0192(13) -0.0078(11) 0.0072(10) -0.0056(11)

loop_
_atom_type_symbol
_atom_type_description
_atom_type_scat_dispersion_real
_atom_type_scat_dispersion_imag
_atom_type_scat_source
C C 0.0033 0.0016 'International Tables Vol C Tables 4.2.6.8 and 6.1.1.4'
H H 0.0000 0.0000 'International Tables Vol C Tables 4.2.6.8 and 6.1.1.4'
N N 0.0061 0.0033 'International Tables Vol C Tables 4.2.6.8 and 6.1.1.4'
F F 0.0171 0.0103 'International Tables Vol C Tables 4.2.6.8 and 6.1.1.4'

loop_
_geom_angle_atom_site_label_1
_geom_angle_atom_site_label_2
_geom_angle_atom_site_label_3
_geom_angle
C6 N2 C10 117.2(2)
C8 C9 C10 120.1(3)
C8 C9 H9 121.1(16)
C10 C9 H9 118.7(16)
C9 C8 C7 117.7(2)
C9 C8 C16 120.9(2)
C7 C8 C16 121.4(2)
N2 C10 C9 122.6(3)
N2 C10 C11 117.3(2)
C9 C10 C11 120.1(2)
C8 C7 C6 118.9(3)
C8 C7 H7 121.7(17)
C6 C7 H7 119.4(17)
N3 C11 C12 122.5(2)
N3 C11 C10 116.0(2)
C12 C11 C10 121.5(2)
C13 C12 C11 119.1(3)
C13 C12 H12 120.9(17)
C11 C12 H12 120.0(17)
N2 C6 C7 123.4(2)
N2 C6 C5 116.9(2)
C7 C6 C5 119.7(2)
C19 C20 C21 118.4(3)
C19 C20 H20 118.1(17)
C21 C20 H20 123.5(17)
C5 N1 C1 117.5(2)
C21 C16 C17 118.4(2)
C21 C16 C8 121.7(2)
C17 C16 C8 119.9(2)
C15 N3 C11 117.2(2)
N1 C5 C4 122.4(2)
N1 C5 C6 116.7(2)
C4 C5 C6 120.9(2)
C18 C17 C16 121.2(3)
C18 C17 H17 117.6(16)
C16 C17 H17 121.1(16)
C19 C18 C17 118.0(3)
C19 C18 H18 122.1(17)
C17 C18 H18 119.9(17)
C15 C14 C13 117.8(3)
C15 C14 H14 119.0(16)
C13 C14 H14 123.2(16)
C20 C21 C16 121.1(3)
C20 C21 H21 121.0(16)
C16 C21 H21 117.9(16)
C3 C4 C5 118.9(3)
C3 C4 H4 123.2(17)
C5 C4 H4 117.9(17)
N1 C1 C2 123.8(3)
N1 C1 H1 115.5(17)
C2 C1 H1 120.7(17)
C12 C13 C14 119.0(3)
C12 C13 H13 122.0(18)
C14 C13 H13 118.9(18)
C2 C3 C4 119.2(3)
C2 C3 H3 122.9(18)
C4 C3 H3 117.9(18)
N3 C15 C14 124.4(3)
N3 C15 H15 114.6(17)
C14 C15 H15 121.0(17)
C3 C2 C1 118.3(3)
C3 C2 H2 123.5(17)
C1 C2 H2 118.2(17)
F1 C19 C18 118.7(2)
F1 C19 C20 118.5(2)
C18 C19 C20 122.8(2)

loop_
_geom_bond_atom_site_label_1
_geom_bond_atom_site_label_2
_geom_bond_distance
F1 C19 1.360(3)
N2 C6 1.340(3)
N2 C10 1.348(3)
C9 C8 1.381(4)
C9 C10 1.389(4)
C9 H9 0.94(3)
C8 C7 1.394(4)
C8 C16 1.495(4)
C10 C11 1.494(4)
C7 C6 1.394(4)
C7 H7 0.94(3)
C11 N3 1.343(3)
C11 C12 1.389(4)
C12 C13 1.376(4)
C12 H12 0.93(3)
C6 C5 1.499(4)
C20 C19 1.376(4)
C20 C21 1.382(4)
C20 H20 0.99(3)
N1 C5 1.340(3)
N1 C1 1.340(4)
C16 C21 1.393(4)
C16 C17 1.397(4)
N3 C15 1.327(4)
C5 C4 1.395(4)
C17 C18 1.387(4)
C17 H17 0.97(3)
C18 C19 1.374(4)
C18 H18 0.94(3)
C14 C15 1.383(4)
C14 C13 1.385(4)
C14 H14 0.98(3)
C21 H21 0.97(3)
C4 C3 1.379(4)
C4 H4 0.93(3)
C1 C2 1.380(4)
C1 H1 0.98(3)
C13 H13 0.96(3)
C3 C2 1.378(4)
C3 H3 0.98(3)
C15 H15 0.95(3)
C2 H2 1.03(3)
